data_4330863
loop_
_publ_author_name
'Alexey Y. Timoshkin'
'Michael Bodensteiner'
'Tatiana N. Sevastianova'
'Anna S. Lisovenko'
'Elena I. Davydova'
'Manfred Scheer'
'Christian Gra\&sl'
'Alina V. Butlak'

_publ_section_title
;
 Do Solid-State Structures Reflect Lewis Acidity Trends of Heavier Group
 13 Trihalides? Experimental and Theoretical Case Study
;
_journal_name_full 'Inorganic Chemistry'
_journal_page_first 11602
_journal_page_last 11611
_journal_paper_doi 10.1021/ic301507c
_journal_volume 51
_journal_year 2012
_chemical_compound_source 'see text'
_chemical_formula_moiety 'C5 H5 Ga I3 N'
_chemical_formula_sum 'C5 H5 Ga I3 N'
_chemical_formula_weight 529.52
_chemical_name_systematic ?
_space_group_IT_number 2
_symmetry_cell_setting triclinic
_symmetry_Int_Tables_number 2
_symmetry_space_group_name_Hall '-P 1'
_symmetry_space_group_name_H-M 'P -1'
_atom_sites_solution_hydrogens geom
_atom_sites_solution_primary direct
_atom_sites_solution_secondary difmap
_cell_angle_alpha 75.395(6)
_cell_angle_beta 79.454(4)
_cell_angle_gamma 68.405(6)
_cell_formula_units_Z 2
_cell_length_a 7.1845(3)
_cell_length_b 8.8973(7)
_cell_length_c 9.8475(5)
_cell_measurement_reflns_used 4211
_cell_measurement_temperature 123(1)
_cell_measurement_theta_max 30.7637
_cell_measurement_theta_min 2.9526
_cell_volume 563.53(6)
_computing_cell_refinement
;
CrysAlisPro, Oxford Diffraction Ltd.,
Version 1.171.34.28 (release 10-05-2010 CrysAlis171 .NET)
(compiled May 10 2010,15:00:27)
;
_computing_data_collection
;
CrysAlisPro, Oxford Diffraction Ltd.,
Version 1.171.34.28 (release 10-05-2010 CrysAlis171 .NET)
(compiled May 10 2010,15:00:27)
;
_computing_data_reduction
;
CrysAlisPro, Oxford Diffraction Ltd.,
Version 1.171.34.28 (release 10-05-2010 CrysAlis171 .NET)
(compiled May 10 2010,15:00:27)
;
_computing_molecular_graphics 'SXGRAPH (Farrugia, 1999)'
_computing_publication_material 'PLATON (Spek, 2003)'
_computing_structure_refinement 'SHELXL-97 (Sheldrick, 1997)'
_computing_structure_solution 'SUPERFLIP (Palatinus, Chapuis, 2007)'
_diffrn_ambient_temperature 123(1)
_diffrn_detector_area_resol_mean 10.5431
_diffrn_measured_fraction_theta_full 0.991
_diffrn_measured_fraction_theta_max 0.879
_diffrn_measurement_device_type 'Xcalibur, Ruby, Gemini Ultra'
_diffrn_measurement_method '\w scans'
_diffrn_radiation_monochromator graphite
_diffrn_radiation_probe x-ray
_diffrn_radiation_source 'Enhance (Mo) x-ray Source'
_diffrn_radiation_type MoK\a
_diffrn_radiation_wavelength 0.71073
_diffrn_reflns_av_R_equivalents 0.0378
_diffrn_reflns_av_sigmaI/netI 0.0470
_diffrn_reflns_limit_h_max 9
_diffrn_reflns_limit_h_min -9
_diffrn_reflns_limit_k_max 12
_diffrn_reflns_limit_k_min -11
_diffrn_reflns_limit_l_max 14
_diffrn_reflns_limit_l_min -13
_diffrn_reflns_number 7082
_diffrn_reflns_reduction_process
;
;
_diffrn_reflns_theta_full 27.50
_diffrn_reflns_theta_max 30.83
_diffrn_reflns_theta_min 2.96
_exptl_absorpt_coefficient_mu 10.601
_exptl_absorpt_correction_T_max 1.00000
_exptl_absorpt_correction_T_min 0.26699
_exptl_absorpt_correction_type multi-scan
_exptl_absorpt_process_details
;
CrysAlisPro, Oxford Diffraction Ltd.,
Version 1.171.34.28 (release 10-05-2010 CrysAlis171 .NET)
(compiled May 10 2010,15:00:27)
empirical absorption correction using spherical harmonics,
implemented in SCALE3 ABSPACK scaling algorithm.
;
_exptl_crystal_colour colourless
_exptl_crystal_density_diffrn 3.121
_exptl_crystal_density_method 'Not Measured'
_exptl_crystal_description plate
_exptl_crystal_F_000 464
_exptl_crystal_size_max 0.3186
_exptl_crystal_size_mid 0.1753
_exptl_crystal_size_min 0.0524
_refine_diff_density_max 1.029
_refine_diff_density_min -1.306
_refine_diff_density_rms 0.221
_refine_ls_extinction_method none
_refine_ls_goodness_of_fit_ref 1.043
_refine_ls_hydrogen_treatment constr
_refine_ls_matrix_type full
_refine_ls_number_constraints 0
_refine_ls_number_parameters 91
_refine_ls_number_reflns 3113
_refine_ls_number_restraints 0
_refine_ls_restrained_S_all 1.043
_refine_ls_R_factor_all 0.0406
_refine_ls_R_factor_gt 0.0316
_refine_ls_shift/su_max 0.000
_refine_ls_shift/su_mean 0.000
_refine_ls_structure_factor_coef Fsqd
_refine_ls_weighting_details 'calc w=1/[\s^2^(Fo^2^)+(0.0245P)^2^]         where P=(Fo^2^+2Fc^2^)/3'
_refine_ls_weighting_scheme calc
_refine_ls_wR_factor_gt 0.0658
_refine_ls_wR_factor_ref 0.0714
_reflns_number_gt 2634
_reflns_number_total 3113
_reflns_threshold_expression >2\s(i)
_cod_data_source_file ic301507c_si_002_03.cif
_cod_data_source_block ayt16
_cod_database_code 4330863

loop_
_symmetry_equiv_pos_site_id
_symmetry_equiv_pos_as_xyz
1 x,y,z
2 -x,-y,-z

loop_
_atom_site_aniso_label
_atom_site_aniso_U_11
_atom_site_aniso_U_22
_atom_site_aniso_U_33
_atom_site_aniso_U_23
_atom_site_aniso_U_13
_atom_site_aniso_U_12
I1 0.0275(2) 0.0308(2) 0.0258(2) -0.0140(1) -0.0005(1) -0.0121(1)
I2 0.0284(2) 0.0290(2) 0.0212(2) -0.0020(1) 0.0004(1) -0.0119(1)
I3 0.0183(2) 0.0328(2) 0.0356(2) -0.0129(1) -0.0031(1) -0.0090(1)
Ga1 0.0180(2) 0.0188(2) 0.0188(2) -0.0051(2) -0.0024(2) -0.0068(2)
N1 0.0226(18) 0.0202(19) 0.0166(18) -0.0035(15) -0.0035(14) -0.0104(15)
C1 0.022(2) 0.027(2) 0.021(2) 0.0000(19) -0.0046(17) -0.0111(19)
C2 0.036(3) 0.023(2) 0.022(2) -0.0086(19) 0.0025(19) -0.007(2)
C3 0.028(2) 0.019(2) 0.027(2) 0.0010(19) 0.0010(19) -0.0058(19)
C4 0.023(2) 0.036(3) 0.023(2) 0.001(2) -0.0059(18) -0.006(2)
C5 0.024(2) 0.029(2) 0.020(2) -0.0058(19) -0.0041(17) -0.0114(19)

loop_
_atom_site_label
_atom_site_type_symbol
_atom_site_thermal_displace_type
_atom_site_fract_x
_atom_site_fract_y
_atom_site_fract_z
_atom_site_occupancy
_atom_site_U_iso_or_equiv
_atom_site_calc_flag
_atom_site_refinement_flags
I1 I Uani 0.05195(4) 0.30310(4) 0.41033(3) 1.000 0.0261(1) . .
I2 I Uani 0.20990(5) 0.26207(4) -0.01694(3) 1.000 0.0265(1) . .
I3 I Uani -0.30434(4) 0.16477(4) 0.20687(3) 1.000 0.0276(1) . .
Ga1 Ga Uani 0.04326(7) 0.16420(6) 0.21858(5) 1.000 0.0181(1) . .
N1 N Uani 0.2146(5) -0.0729(4) 0.2700(4) 1.000 0.0187(11) . .
C1 C Uani 0.1905(7) -0.1834(6) 0.2089(5) 1.000 0.0231(12) . .
C2 C Uani 0.3149(7) -0.3468(6) 0.2290(5) 1.000 0.0278(14) . .
C3 C Uani 0.4666(7) -0.3956(6) 0.3145(5) 1.000 0.0269(12) . .
C4 C Uani 0.4918(7) -0.2851(7) 0.3773(5) 1.000 0.0293(14) . .
C5 C Uani 0.3615(6) -0.1235(6) 0.3540(5) 1.000 0.0232(12) . .
H1 H Uiso 0.08480 -0.14790 0.15020 1.000 0.0280 calc R
H2 H Uiso 0.29600 -0.42300 0.18500 1.000 0.0330 calc R
H3 H Uiso 0.55440 -0.50710 0.33010 1.000 0.0320 calc R
H4 H Uiso 0.59700 -0.31840 0.43610 1.000 0.0350 calc R
H5 H Uiso 0.37710 -0.04670 0.39890 1.000 0.0280 calc R

loop_
_atom_type_symbol
_atom_type_description
_atom_type_scat_dispersion_real
_atom_type_scat_dispersion_imag
_atom_type_scat_source
N N 0.0061 0.0033 'International Tables Vol C Tables 4.2.6.8 and 6.1.1.4'
I I -0.4742 1.8119 'International Tables Vol C Tables 4.2.6.8 and 6.1.1.4'
Ga Ga 0.2307 1.6083 'International Tables Vol C Tables 4.2.6.8 and 6.1.1.4'
H H 0.0000 0.0000 'International Tables Vol C Tables 4.2.6.8 and 6.1.1.4'
C C 0.0033 0.0016 'International Tables Vol C Tables 4.2.6.8 and 6.1.1.4'

loop_
_geom_angle_atom_site_label_1
_geom_angle_atom_site_label_2
_geom_angle_atom_site_label_3
_geom_angle
_geom_angle_publ_flag
I1 Ga1 I2 114.07(2) yes
I1 Ga1 I3 112.18(2) yes
I1 Ga1 N1 107.02(11) yes
I2 Ga1 I3 113.38(2) yes
I2 Ga1 N1 103.11(11) yes
I3 Ga1 N1 106.10(11) yes
Ga1 N1 C1 118.5(3) yes
Ga1 N1 C5 122.4(3) yes
C1 N1 C5 118.9(4) yes
N1 C1 C2 122.1(5) yes
C1 C2 C3 118.0(5) no
C2 C3 C4 120.4(5) no
C3 C4 C5 118.9(5) no
N1 C5 C4 121.7(5) yes
N1 C1 H1 119.00 no
C2 C1 H1 119.00 no
C1 C2 H2 121.00 no
C3 C2 H2 121.00 no
C2 C3 H3 120.00 no
C4 C3 H3 120.00 no
C3 C4 H4 121.00 no
C5 C4 H4 121.00 no
N1 C5 H5 119.00 no
C4 C5 H5 119.00 no

loop_
_geom_bond_atom_site_label_1
_geom_bond_atom_site_label_2
_geom_bond_distance
_geom_bond_publ_flag
I1 Ga1 2.5246(6) yes
I2 Ga1 2.5106(6) yes
I3 Ga1 2.5191(7) yes
Ga1 N1 2.000(4) yes
N1 C1 1.349(6) yes
N1 C5 1.335(6) yes
C1 C2 1.384(7) no
C2 C3 1.374(7) no
C3 C4 1.364(8) no
C4 C5 1.385(8) no
C1 H1 0.9500 no
C2 H2 0.9500 no
C3 H3 0.9500 no
C4 H4 0.9500 no
C5 H5 0.9500 no

loop_
_geom_contact_atom_site_label_1
_geom_contact_atom_site_label_2
_geom_contact_distance
_geom_contact_site_symmetry_2
_geom_contact_publ_flag
I1 N1 3.651(3) . no
I1 C5 3.749(5) . no
I2 N1 3.547(4) . no
I2 C4 3.795(5) 2_655 no
I2 C3 3.631(5) 2_655 no
I3 N1 3.625(4) . no
I3 C1 3.758(5) . no
I1 H5 3.1400 . no
I1 H4 3.2300 2_656 no
I2 H1 3.2400 2_555 no
I3 H1 3.2200 . no
I3 H3 3.1900 1_465 no
N1 I1 3.651(3) . no
N1 I2 3.547(4) . no
N1 I3 3.625(4) . no
C3 I2 3.631(5) 2_655 no
C3 C4 3.568(7) 2_646 no
C4 I2 3.795(5) 2_655 no
C4 C3 3.568(7) 2_646 no
C4 H3 3.0400 2_646 no
H1 I3 3.2200 . no
H1 I2 3.2400 2_555 no
H3 I3 3.1900 1_645 no
H3 C4 3.0400 2_646 no
H4 I1 3.2300 2_656 no
H5 I1 3.1400 . no

loop_
_geom_torsion_atom_site_label_1
_geom_torsion_atom_site_label_2
_geom_torsion_atom_site_label_3
_geom_torsion_atom_site_label_4
_geom_torsion
_geom_torsion_publ_flag
I1 Ga1 N1 C1 161.2(3) no
I2 Ga1 N1 C1 -78.2(4) no
I3 Ga1 N1 C1 41.3(4) no
I1 Ga1 N1 C5 -23.9(4) no
I2 Ga1 N1 C5 96.7(4) no
I3 Ga1 N1 C5 -143.9(3) no
Ga1 N1 C1 C2 174.1(4) no
C5 N1 C1 C2 -0.9(7) no
Ga1 N1 C5 C4 -173.4(4) no
C1 N1 C5 C4 1.4(7) no
N1 C1 C2 C3 0.1(8) no
C1 C2 C3 C4 0.2(8) no
C2 C3 C4 C5 0.3(8) no
C3 C4 C5 N1 -1.2(7) no
